data_2235510
loop_
_publ_author_name
'Xu, Rui'
'Liu, Jian-Lan'

_publ_section_title
;
 Poly[tetraaqua(\m~6~-9,10-dioxo-9,10-dihydroanthracene-1,4,5,8-tetracarboxylato)dimanganese(II)]
;
_journal_coeditor_code IM2383
_journal_issue 7
_journal_name_full 'Acta Crystallographica Section E'
_journal_page_first m957
_journal_paper_doi 10.1107/S1600536812027158
_journal_volume 68
_journal_year 2012
_chemical_formula_iupac '[Mn2 (C18 H4 O10) (H2 O)4]'
_chemical_formula_moiety 'C18 H12 Mn2 O14'
_chemical_formula_sum 'C18 H12 Mn2 O14'
_chemical_formula_weight 562.16
_chemical_name_systematic
;
Poly[tetraaqua(\m~6~-9,10-dioxo-9,10-dihydroanthracene-1,4,5,8-
tetracarboxylato)dimanganese(II)]
;
_space_group_IT_number 14
_symmetry_cell_setting monoclinic
_symmetry_space_group_name_Hall '-P 2ybc'
_symmetry_space_group_name_H-M 'P 1 21/c 1'
_atom_sites_solution_hydrogens geom
_atom_sites_solution_primary direct
_atom_sites_solution_secondary difmap
_audit_creation_method SHELXL-97
_cell_angle_alpha 90.00
_cell_angle_beta 92.355(2)
_cell_angle_gamma 90.00
_cell_formula_units_Z 2
_cell_length_a 11.2255(16)
_cell_length_b 8.4153(13)
_cell_length_c 9.7252(14)
_cell_measurement_reflns_used 5133
_cell_measurement_temperature 273(2)
_cell_measurement_theta_max 27.61
_cell_measurement_theta_min 2.24
_cell_volume 917.9(2)
_computing_cell_refinement 'SAINT (Bruker, 2000)'
_computing_data_collection 'SMART (Bruker, 2000)'
_computing_data_reduction 'SAINT (Bruker, 2000)'
_computing_molecular_graphics 'SHELXTL (Sheldrick, 2008)'
_computing_publication_material 'SHELXTL (Sheldrick, 2008)'
_computing_structure_refinement 'SHELXL97 (Sheldrick, 2008)'
_computing_structure_solution 'SHELXS97 (Sheldrick, 2008)'
_diffrn_ambient_temperature 273(2)
_diffrn_measured_fraction_theta_full 0.999
_diffrn_measured_fraction_theta_max 0.999
_diffrn_measurement_device_type 'Bruker SMART APEX CCD area-detector'
_diffrn_measurement_method 'phi and omega scans'
_diffrn_radiation_monochromator graphite
_diffrn_radiation_source 'fine-focus sealed tube'
_diffrn_radiation_type MoK\a
_diffrn_radiation_wavelength 0.71073
_diffrn_reflns_av_R_equivalents 0.0648
_diffrn_reflns_av_sigmaI/netI 0.0446
_diffrn_reflns_limit_h_max 13
_diffrn_reflns_limit_h_min -12
_diffrn_reflns_limit_k_max 7
_diffrn_reflns_limit_k_min -10
_diffrn_reflns_limit_l_max 11
_diffrn_reflns_limit_l_min -11
_diffrn_reflns_number 4340
_diffrn_reflns_theta_full 24.99
_diffrn_reflns_theta_max 24.99
_diffrn_reflns_theta_min 3.03
_exptl_absorpt_coefficient_mu 1.462
_exptl_absorpt_correction_T_max 0.7024
_exptl_absorpt_correction_T_min 0.5528
_exptl_absorpt_correction_type multi-scan
_exptl_absorpt_process_details '(SADABS; Bruker, 2000)'
_exptl_crystal_colour brown
_exptl_crystal_density_diffrn 2.034
_exptl_crystal_density_method 'not measured'
_exptl_crystal_description block
_exptl_crystal_F_000 564
_exptl_crystal_size_max 0.46
_exptl_crystal_size_mid 0.32
_exptl_crystal_size_min 0.26
_refine_diff_density_max 0.350
_refine_diff_density_min -0.413
_refine_ls_extinction_method none
_refine_ls_goodness_of_fit_ref 1.082
_refine_ls_hydrogen_treatment mixed
_refine_ls_matrix_type full
_refine_ls_number_parameters 170
_refine_ls_number_reflns 1609
_refine_ls_number_restraints 2
_refine_ls_restrained_S_all 1.082
_refine_ls_R_factor_all 0.0303
_refine_ls_R_factor_gt 0.0284
_refine_ls_shift/su_max 0.000
_refine_ls_shift/su_mean 0.000
_refine_ls_structure_factor_coef Fsqd
_refine_ls_weighting_details 'calc w=1/[\s^2^(Fo^2^)+(0.0357P)^2^+0.3487P] where P=(Fo^2^+2Fc^2^)/3'
_refine_ls_weighting_scheme calc
_refine_ls_wR_factor_gt 0.0743
_refine_ls_wR_factor_ref 0.0755
_reflns_number_gt 1499
_reflns_number_total 1609
_reflns_threshold_expression I>2sigma(I)
_cod_data_source_file im2383.cif
_cod_data_source_block I
_cod_original_sg_symbol_H-M 'P 21/c'
_cod_database_code 2235510
_cod_database_fobs_code 2235510

loop_
_symmetry_equiv_pos_as_xyz
'x, y, z'
'-x, y+1/2, -z+1/2'
'-x, -y, -z'
'x, -y-1/2, z-1/2'

loop_
_atom_site_type_symbol
_atom_site_label
_atom_site_fract_x
_atom_site_fract_y
_atom_site_fract_z
_atom_site_U_iso_or_equiv
_atom_site_adp_type
_atom_site_calc_flag
_atom_site_refinement_flags
_atom_site_occupancy
_atom_site_symmetry_multiplicity
C C1 0.32095(18) 0.3515(2) 0.3203(2) 0.0199(4) Uani d . 1 1
C C2 0.44180(17) 0.2999(2) 0.37593(19) 0.0182(4) Uani d . 1 1
C C3 0.47029(17) 0.1544(2) 0.43842(19) 0.0174(4) Uani d . 1 1
C C4 0.58569(16) 0.1290(2) 0.49497(19) 0.0168(4) Uani d . 1 1
C C5 0.67291(17) 0.2464(2) 0.4857(2) 0.0176(4) Uani d . 1 1
C C6 0.64515(18) 0.3863(2) 0.4181(2) 0.0214(4) Uani d . 1 1
H H1 0.7036 0.4632 0.4081 0.026 Uiso calc R 1 1
C C7 0.53093(18) 0.4128(2) 0.3654(2) 0.0214(4) Uani d . 1 1
H H2 0.5133 0.5087 0.3217 0.026 Uiso calc R 1 1
C C8 0.79987(17) 0.2271(2) 0.5408(2) 0.0187(4) Uani d . 1 1
C C9 0.38273(18) 0.0223(2) 0.4344(2) 0.0173(4) Uani d . 1 1
Mn Mn1 0.14215(3) 0.50978(3) 0.21336(3) 0.02054(15) Uani d . 1 1
O O1 0.31881(13) 0.4118(2) 0.20209(15) 0.0305(4) Uani d . 1 1
O O2 0.23044(12) 0.35278(18) 0.39148(15) 0.0261(4) Uani d . 1 1
O O3 0.87242(12) 0.15778(18) 0.46563(15) 0.0245(3) Uani d . 1 1
O O6 0.82943(13) 0.28802(18) 0.65405(15) 0.0274(4) Uani d . 1 1
O O7 0.28972(13) 0.03344(17) 0.36714(16) 0.0244(4) Uani d . 1 1
O O8 0.09489(15) 0.2961(2) 0.08600(17) 0.0267(4) Uani d . 1 1
O O9 -0.04028(17) 0.5190(3) 0.2639(2) 0.0489(6) Uani d D 1 1
H H3 0.143(3) 0.273(4) 0.034(3) 0.053(10) Uiso d . 1 1
H H4 0.024(3) 0.306(4) 0.042(4) 0.068(10) Uiso d . 1 1
H H5 -0.064(3) 0.590(3) 0.312(3) 0.079(13) Uiso d D 1 1
H H6 -0.091(3) 0.457(5) 0.239(5) 0.114(17) Uiso d D 1 1

loop_
_atom_site_aniso_label
_atom_site_aniso_U_11
_atom_site_aniso_U_22
_atom_site_aniso_U_33
_atom_site_aniso_U_12
_atom_site_aniso_U_13
_atom_site_aniso_U_23
C1 0.0197(10) 0.0151(10) 0.0247(11) -0.0006(8) -0.0031(8) 0.0011(8)
C2 0.0176(10) 0.0206(10) 0.0166(10) 0.0002(8) 0.0007(7) 0.0003(8)
C3 0.0157(9) 0.0201(10) 0.0163(10) 0.0020(8) 0.0004(7) -0.0001(8)
C4 0.0171(9) 0.0186(10) 0.0147(10) 0.0016(8) -0.0007(7) -0.0010(7)
C5 0.0172(10) 0.0191(10) 0.0163(10) 0.0015(8) -0.0002(7) -0.0031(8)
C6 0.0183(10) 0.0225(11) 0.0233(11) -0.0042(8) 0.0000(8) 0.0011(8)
C7 0.0223(10) 0.0191(10) 0.0225(10) 0.0012(8) -0.0008(8) 0.0042(8)
C8 0.0177(10) 0.0154(10) 0.0228(11) -0.0029(8) -0.0027(8) 0.0029(8)
C9 0.0158(10) 0.0183(10) 0.0178(10) 0.0016(8) 0.0002(8) -0.0015(8)
Mn1 0.0173(2) 0.0225(2) 0.0215(2) 0.00180(12) -0.00320(14) -0.00052(12)
O1 0.0221(8) 0.0426(10) 0.0265(8) 0.0031(7) -0.0023(6) 0.0113(7)
O2 0.0205(8) 0.0280(8) 0.0299(8) 0.0030(6) 0.0035(6) 0.0038(6)
O3 0.0166(7) 0.0319(8) 0.0247(8) 0.0000(6) -0.0016(6) -0.0063(6)
O6 0.0260(8) 0.0289(8) 0.0266(8) -0.0003(7) -0.0069(6) -0.0097(7)
O7 0.0183(8) 0.0225(7) 0.0315(9) 0.0000(6) -0.0105(6) 0.0041(6)
O8 0.0185(8) 0.0339(9) 0.0276(9) 0.0005(7) -0.0007(7) -0.0065(7)
O9 0.0217(9) 0.0638(14) 0.0617(14) -0.0095(9) 0.0059(9) -0.0353(11)

loop_
_atom_type_symbol
_atom_type_description
_atom_type_scat_dispersion_real
_atom_type_scat_dispersion_imag
_atom_type_scat_source
C C 0.0033 0.0016 'International Tables Vol C Tables 4.2.6.8 and 6.1.1.4'
H H 0.0000 0.0000 'International Tables Vol C Tables 4.2.6.8 and 6.1.1.4'
Mn Mn 0.3368 0.7283 'International Tables Vol C Tables 4.2.6.8 and 6.1.1.4'
O O 0.0106 0.0060 'International Tables Vol C Tables 4.2.6.8 and 6.1.1.4'

loop_
_geom_angle_atom_site_label_1
_geom_angle_atom_site_label_2
_geom_angle_atom_site_label_3
_geom_angle_site_symmetry_1
_geom_angle_site_symmetry_3
_geom_angle
O2 C1 O1 . . 121.11(18)
O2 C1 C2 . . 122.96(18)
O1 C1 C2 . . 115.40(17)
C7 C2 C3 . . 118.63(18)
C7 C2 C1 . . 114.76(17)
C3 C2 C1 . . 126.59(18)
C2 C3 C4 . . 119.69(18)
C2 C3 C9 . . 120.34(17)
C4 C3 C9 . . 119.75(18)
C5 C4 C3 . . 120.36(18)
C5 C4 C9 . 3_656 118.84(17)
C3 C4 C9 . 3_656 120.80(17)
C6 C5 C4 . . 119.34(17)
C6 C5 C8 . . 116.90(17)
C4 C5 C8 . . 123.71(17)
C5 C6 C7 . . 120.24(19)
C5 C6 H1 . . 119.9
C7 C6 H1 . . 119.9
C6 C7 C2 . . 121.64(19)
C6 C7 H2 . . 119.2
C2 C7 H2 . . 119.2
O6 C8 O3 . . 123.22(18)
O6 C8 C5 . . 118.82(17)
O3 C8 C5 . . 117.82(17)
O7 C9 C4 . 3_656 120.01(18)
O7 C9 C3 . . 120.77(18)
C4 C9 C3 3_656 . 119.05(17)
O9 Mn1 O3 . 2_655 97.16(8)
O9 Mn1 O6 . 3_666 87.31(7)
O3 Mn1 O6 2_655 3_666 91.81(6)
O9 Mn1 O1 . . 157.30(8)
O3 Mn1 O1 2_655 . 102.77(5)
O6 Mn1 O1 3_666 . 102.67(6)
O9 Mn1 O8 . . 87.05(7)
O3 Mn1 O8 2_655 . 90.52(6)
O6 Mn1 O8 3_666 . 174.13(6)
O1 Mn1 O8 . . 82.05(6)
O9 Mn1 O2 . . 103.28(8)
O3 Mn1 O2 2_655 . 159.49(5)
O6 Mn1 O2 3_666 . 87.45(6)
O1 Mn1 O2 . . 57.61(5)
O8 Mn1 O2 . . 92.25(6)
C1 O1 Mn1 . . 95.23(12)
C1 O2 Mn1 . . 85.71(12)
C8 O3 Mn1 . 2_645 135.36(13)
C8 O6 Mn1 . 3_666 151.88(14)
Mn1 O8 H3 . . 114(2)
Mn1 O8 H4 . . 112(2)
H3 O8 H4 . . 110(3)
Mn1 O9 H5 . . 120(3)
Mn1 O9 H6 . . 126(4)
H5 O9 H6 . . 114(5)

loop_
_geom_bond_atom_site_label_1
_geom_bond_atom_site_label_2
_geom_bond_site_symmetry_2
_geom_bond_distance
C1 O2 . 1.253(3)
C1 O1 . 1.256(2)
C1 C2 . 1.504(3)
C2 C7 . 1.386(3)
C2 C3 . 1.398(3)
C3 C4 . 1.403(3)
C3 C9 . 1.483(3)
C4 C5 . 1.396(3)
C4 C9 3_656 1.483(3)
C5 C6 . 1.378(3)
C5 C8 . 1.511(3)
C6 C7 . 1.379(3)
C6 H1 . 0.9300
C7 H2 . 0.9300
C8 O6 . 1.247(2)
C8 O3 . 1.260(2)
C9 O7 . 1.212(2)
C9 C4 3_656 1.483(3)
Mn1 O9 . 2.1270(19)
Mn1 O3 2_655 2.1412(15)
Mn1 O6 3_666 2.1508(15)
Mn1 O1 . 2.1547(15)
Mn1 O8 . 2.2350(16)
Mn1 O2 . 2.3637(15)
O3 Mn1 2_645 2.1412(15)
O6 Mn1 3_666 2.1508(15)
O8 H3 . 0.78(3)
O8 H4 . 0.89(4)
O9 H5 . 0.812(10)
O9 H6 . 0.809(10)

loop_
_geom_hbond_atom_site_label_D
_geom_hbond_atom_site_label_H
_geom_hbond_atom_site_label_A
_geom_hbond_site_symmetry_A
_geom_hbond_distance_DH
_geom_hbond_distance_HA
_geom_hbond_distance_DA
_geom_hbond_angle_DHA
_geom_hbond_publ_flag
O8 H3 O2 4_565 0.78(3) 2.03(3) 2.775(2) 160(3) yes
O8 H4 O3 4_465 0.89(4) 1.86(4) 2.742(2) 174(3) yes
O8 H4 O6 4_465 0.89(4) 2.60(3) 3.159(2) 121(3) yes
O9 H5 O8 2 0.812(10) 2.033(13) 2.832(3) 168(4) yes
O9 H6 O6 4_465 0.809(10) 2.38(2) 3.135(3) 157(5) yes
O9 H6 O7 2 0.809(10) 2.50(4) 3.031(3) 124(4) yes

loop_
_geom_torsion_atom_site_label_1
_geom_torsion_atom_site_label_2
_geom_torsion_atom_site_label_3
_geom_torsion_atom_site_label_4
_geom_torsion_site_symmetry_1
_geom_torsion_site_symmetry_4
_geom_torsion
O2 C1 C2 C7 . . -122.6(2)
O1 C1 C2 C7 . . 49.1(3)
O2 C1 C2 C3 . . 55.6(3)
O1 C1 C2 C3 . . -132.7(2)
C7 C2 C3 C4 . . 3.3(3)
C1 C2 C3 C4 . . -174.94(18)
C7 C2 C3 C9 . . -171.33(17)
C1 C2 C3 C9 . . 10.5(3)
C2 C3 C4 C5 . . -1.8(3)
C9 C3 C4 C5 . . 172.81(17)
C2 C3 C4 C9 . 3_656 178.11(17)
C9 C3 C4 C9 . 3_656 -7.3(3)
C3 C4 C5 C6 . . -1.2(3)
C9 C4 C5 C6 3_656 . 178.86(18)
C3 C4 C5 C8 . . -178.52(18)
C9 C4 C5 C8 3_656 . 1.6(3)
C4 C5 C6 C7 . . 2.8(3)
C8 C5 C6 C7 . . -179.76(18)
C5 C6 C7 C2 . . -1.3(3)
C3 C2 C7 C6 . . -1.8(3)
C1 C2 C7 C6 . . 176.64(19)
C6 C5 C8 O6 . . 82.5(2)
C4 C5 C8 O6 . . -100.1(2)
C6 C5 C8 O3 . . -93.4(2)
C4 C5 C8 O3 . . 84.0(2)
C2 C3 C9 O7 . . 6.4(3)
C4 C3 C9 O7 . . -168.17(19)
C2 C3 C9 C4 . 3_656 -178.27(17)
C4 C3 C9 C4 . 3_656 7.1(3)
O2 C1 O1 Mn1 . . 6.2(2)
C2 C1 O1 Mn1 . . -165.70(15)
O9 Mn1 O1 C1 . . -39.0(2)
O3 Mn1 O1 C1 2_655 . 170.17(12)
O6 Mn1 O1 C1 3_666 . 75.34(13)
O8 Mn1 O1 C1 . . -101.11(13)
O2 Mn1 O1 C1 . . -3.32(11)
O1 C1 O2 Mn1 . . -5.63(19)
C2 C1 O2 Mn1 . . 165.63(18)
O9 Mn1 O2 C1 . . 169.94(12)
O3 Mn1 O2 C1 2_655 . -15.1(2)
O6 Mn1 O2 C1 3_666 . -103.43(12)
O1 Mn1 O2 C1 . . 3.32(11)
O8 Mn1 O2 C1 . . 82.44(12)
O6 C8 O3 Mn1 . 2_645 168.36(14)
C5 C8 O3 Mn1 . 2_645 -15.9(3)
O3 C8 O6 Mn1 . 3_666 112.0(3)
C5 C8 O6 Mn1 . 3_666 -63.7(4)
